data_4316200
loop_
_publ_author_name
'Kathleen E. Kristian'
'Wenjing Song'
'Arkady Ellern'
'Ilia A. Guzei'
'Andreja Bakac'

_publ_section_title
;
 Preparation, Crystal Structure, and Unusually Facile Redox Chemistry of a
 Macrocyclic Nitrosylrhodium Complex
;
_journal_name_full 'Inorganic Chemistry'
_journal_page_first 7182
_journal_page_last 7187
_journal_paper_doi 10.1021/ic101236x
_journal_volume 49
_journal_year 2010
_chemical_formula_moiety ' C16 H38 N5 O3 Rh, 2(Cl O4), 2(H2O)'
_chemical_formula_sum 'C16 H42 Cl2 N5 O13 Rh'
_chemical_formula_weight 686.36
_chemical_name_systematic
;
 ?
;
_space_group_IT_number 14
_symmetry_cell_setting monoclinic
_symmetry_space_group_name_Hall '-P 2yn'
_symmetry_space_group_name_H-M 'P 1 21/n 1'
_atom_sites_solution_hydrogens geom
_atom_sites_solution_primary direct
_atom_sites_solution_secondary difmap
_audit_creation_method SHELXL-97
_cell_angle_alpha 90.00
_cell_angle_beta 94.022(4)
_cell_angle_gamma 90.00
_cell_formula_units_Z 4
_cell_length_a 10.627(4)
_cell_length_b 19.052(7)
_cell_length_c 13.751(5)
_cell_measurement_reflns_used 1024
_cell_measurement_temperature 198(2)
_cell_measurement_theta_max 27.52
_cell_measurement_theta_min 2.34
_cell_volume 2777.2(18)
_computing_cell_refinement 'Bruker SMART'
_computing_data_collection 'Bruker SMART'
_computing_data_reduction 'Bruker SAINT'
_computing_molecular_graphics 'Bruker SHELXTL'
_computing_publication_material 'Bruker SHELXTL'
_computing_structure_refinement 'SHELXL-97 (Sheldrick, 1997)'
_computing_structure_solution 'SHELXS-97 (Sheldrick, 1990)'
_diffrn_ambient_temperature 198(2)
_diffrn_measured_fraction_theta_full 1.000
_diffrn_measured_fraction_theta_max 0.934
_diffrn_measurement_device_type 'CCD area detector'
_diffrn_measurement_method 'phi and omega scans'
_diffrn_radiation_monochromator graphite
_diffrn_radiation_source 'fine-focus sealed tube'
_diffrn_radiation_type MoK\a
_diffrn_radiation_wavelength 0.71073
_diffrn_reflns_av_R_equivalents 0.0330
_diffrn_reflns_av_sigmaI/netI 0.0316
_diffrn_reflns_limit_h_max 14
_diffrn_reflns_limit_h_min -14
_diffrn_reflns_limit_k_max 25
_diffrn_reflns_limit_k_min -24
_diffrn_reflns_limit_l_max 17
_diffrn_reflns_limit_l_min -17
_diffrn_reflns_number 24578
_diffrn_reflns_theta_full 25.00
_diffrn_reflns_theta_max 28.44
_diffrn_reflns_theta_min 1.83
_exptl_absorpt_coefficient_mu 0.875
_exptl_absorpt_correction_T_max 0.8308
_exptl_absorpt_correction_T_min 0.6638
_exptl_absorpt_correction_type multi-scan
_exptl_absorpt_process_details 'Bruker, SADABS'
_exptl_crystal_colour colorless
_exptl_crystal_density_diffrn 1.641
_exptl_crystal_density_meas ?
_exptl_crystal_density_method 'not measured'
_exptl_crystal_description prism
_exptl_crystal_F_000 1424
_exptl_crystal_size_max 0.51
_exptl_crystal_size_mid 0.28
_exptl_crystal_size_min 0.22
_refine_diff_density_max 0.967
_refine_diff_density_min -0.565
_refine_diff_density_rms 0.090
_refine_ls_extinction_method none
_refine_ls_goodness_of_fit_ref 1.022
_refine_ls_hydrogen_treatment mixed
_refine_ls_matrix_type full
_refine_ls_number_parameters 358
_refine_ls_number_reflns 6540
_refine_ls_number_restraints 0
_refine_ls_restrained_S_all 1.022
_refine_ls_R_factor_all 0.0545
_refine_ls_R_factor_gt 0.0382
_refine_ls_shift/su_max 0.001
_refine_ls_shift/su_mean 0.000
_refine_ls_structure_factor_coef Fsqd
_refine_ls_weighting_details 'calc w=1/[\s^2^(Fo^2^)+(0.0598P)^2^+4.0950P] where P=(Fo^2^+2Fc^2^)/3'
_refine_ls_weighting_scheme calc
_refine_ls_wR_factor_gt 0.1009
_refine_ls_wR_factor_ref 0.1161
_reflns_number_gt 5188
_reflns_number_total 6540
_reflns_threshold_expression >2sigma(I)
_cod_data_source_file ic101236x_si_002_2.cif
_cod_data_source_block bak24
_cod_depositor_comments
;
The following automatic conversions were performed:

'_symmetry_cell_setting' value 'Monoclinic' changed to 'monoclinic'
according to the built-in table from CIF Core dictionary named
'cif_core.dic' version 2.4.1 from 2010-06-29.

Automatic conversion script
Id: cif_fix_values 1646 2011-03-28 12:23:43Z adriana 

The following automatic conversions were performed:

'_exptl_crystal_density_meas' value 'none' was changed to '?' - the
value is perceived as not measured.

Automatic conversion script
Id: cif_fix_values 3008 2015-01-20 13:52:24Z robertas 
;
_cod_original_cell_volume 2777.4(18)
_cod_database_code 4316200

loop_
_symmetry_equiv_pos_as_xyz
'x, y, z'
'-x+1/2, y+1/2, -z+1/2'
'-x, -y, -z'
'x-1/2, -y-1/2, z-1/2'

loop_
_atom_site_label
_atom_site_type_symbol
_atom_site_fract_x
_atom_site_fract_y
_atom_site_fract_z
_atom_site_U_iso_or_equiv
_atom_site_adp_type
_atom_site_occupancy
_atom_site_symmetry_multiplicity
_atom_site_calc_flag
_atom_site_refinement_flags
_atom_site_disorder_assembly
_atom_site_disorder_group
Rh1 Rh 0.08300(2) 0.071353(12) 0.799865(16) 0.02668(9) Uani 1 1 d . . .
C1 C 0.0690(3) -0.07793(18) 0.7683(3) 0.0411(8) Uani 1 1 d . . .
H1A H 0.0804 -0.0753 0.6990 0.049 Uiso 1 1 calc R . .
H1B H 0.0355 -0.1239 0.7823 0.049 Uiso 1 1 calc R . .
C2 C 0.1951(3) -0.06712(17) 0.8261(3) 0.0395(8) Uani 1 1 d . . .
H2A H 0.1853 -0.0726 0.8952 0.047 Uiso 1 1 calc R . .
H2B H 0.2561 -0.1013 0.8066 0.047 Uiso 1 1 calc R . .
C3 C 0.3517(3) 0.03021(19) 0.8673(3) 0.0390(8) Uani 1 1 d . . .
H3 H 0.3278 0.0353 0.9345 0.047 Uiso 1 1 calc R . .
C4 C 0.4598(4) -0.0231(3) 0.8661(3) 0.0574(11) Uani 1 1 d . . .
H4A H 0.4339 -0.0667 0.8935 0.086 Uiso 1 1 calc R . .
H4B H 0.5322 -0.0054 0.9039 0.086 Uiso 1 1 calc R . .
H4C H 0.4808 -0.0307 0.8002 0.086 Uiso 1 1 calc R . .
C5 C 0.3934(3) 0.1021(2) 0.8309(3) 0.0437(8) Uani 1 1 d . . .
H5A H 0.4794 0.1097 0.8572 0.052 Uiso 1 1 calc R . .
H5B H 0.3960 0.0989 0.7606 0.052 Uiso 1 1 calc R . .
C6 C 0.3181(3) 0.16817(19) 0.8525(3) 0.0397(8) Uani 1 1 d . . .
C7 C 0.3856(4) 0.2312(2) 0.8089(3) 0.0559(11) Uani 1 1 d . . .
H7A H 0.4696 0.2349 0.8390 0.084 Uiso 1 1 calc R . .
H7B H 0.3398 0.2734 0.8205 0.084 Uiso 1 1 calc R . .
H7C H 0.3894 0.2244 0.7399 0.084 Uiso 1 1 calc R . .
C8 C 0.3103(4) 0.1789(2) 0.9623(3) 0.0483(9) Uani 1 1 d . . .
H8A H 0.2594 0.1425 0.9876 0.072 Uiso 1 1 calc R . .
H8B H 0.2730 0.2237 0.9738 0.072 Uiso 1 1 calc R . .
H8C H 0.3935 0.1771 0.9941 0.072 Uiso 1 1 calc R . .
C9 C 0.0996(4) 0.22198(19) 0.8182(3) 0.0459(9) Uani 1 1 d . . .
H9A H 0.1347 0.2662 0.7979 0.055 Uiso 1 1 calc R . .
H9B H 0.0873 0.2248 0.8873 0.055 Uiso 1 1 calc R . .
C10 C -0.0251(4) 0.20824(19) 0.7614(3) 0.0446(8) Uani 1 1 d . . .
H10A H -0.0857 0.2441 0.7760 0.053 Uiso 1 1 calc R . .
H10B H -0.0140 0.2095 0.6920 0.053 Uiso 1 1 calc R . .
C11 C -0.1834(3) 0.11151(19) 0.7272(2) 0.0370(7) Uani 1 1 d . . .
H11 H -0.1574 0.1043 0.6609 0.044 Uiso 1 1 calc R . .
C12 C -0.2911(4) 0.1646(2) 0.7227(3) 0.0525(10) Uani 1 1 d . . .
H12A H -0.3147 0.1742 0.7875 0.079 Uiso 1 1 calc R . .
H12B H -0.3622 0.1457 0.6845 0.079 Uiso 1 1 calc R . .
H12C H -0.2642 0.2073 0.6934 0.079 Uiso 1 1 calc R . .
C13 C -0.2245(3) 0.0404(2) 0.7671(3) 0.0401(8) Uani 1 1 d . . .
H13A H -0.2214 0.0441 0.8376 0.048 Uiso 1 1 calc R . .
H13B H -0.3121 0.0332 0.7446 0.048 Uiso 1 1 calc R . .
C14 C -0.1511(3) -0.02600(19) 0.7419(2) 0.0373(7) Uani 1 1 d . . .
C15 C -0.1439(4) -0.0343(2) 0.6322(3) 0.0489(9) Uani 1 1 d . . .
H15A H -0.2262 -0.0277 0.6002 0.073 Uiso 1 1 calc R . .
H15B H -0.1139 -0.0806 0.6183 0.073 Uiso 1 1 calc R . .
H15C H -0.0870 0.0000 0.6091 0.073 Uiso 1 1 calc R . .
C16 C -0.2207(4) -0.0899(2) 0.7808(3) 0.0533(10) Uani 1 1 d . . .
H16A H -0.2326 -0.0833 0.8487 0.080 Uiso 1 1 calc R . .
H16B H -0.1716 -0.1315 0.7725 0.080 Uiso 1 1 calc R . .
H16C H -0.3013 -0.0947 0.7453 0.080 Uiso 1 1 calc R . .
Cl1 Cl 0.71199(10) 0.22465(6) 0.01104(8) 0.0556(3) Uani 1 1 d . . .
Cl2 Cl 0.11207(10) 0.40863(6) 0.93177(9) 0.0585(3) Uani 1 1 d . . .
N1 N -0.0207(2) -0.02241(14) 0.7959(2) 0.0322(6) Uani 1 1 d . . .
H1N H -0.033(4) -0.034(2) 0.860(3) 0.048 Uiso 1 1 d . . .
N2 N 0.2390(2) 0.00563(15) 0.8051(2) 0.0333(6) Uani 1 1 d . . .
H2N H 0.262(4) 0.002(2) 0.749(3) 0.050 Uiso 1 1 d . . .
N3 N 0.1873(3) 0.16357(15) 0.7993(2) 0.0351(6) Uani 1 1 d . . .
H3N H 0.201(4) 0.170(2) 0.736(3) 0.053 Uiso 1 1 d . . .
N4 N -0.0721(3) 0.13772(15) 0.7894(2) 0.0339(6) Uani 1 1 d . . .
H4N H -0.091(4) 0.142(2) 0.847(3) 0.051 Uiso 1 1 d . . .
N5 N 0.0715(3) 0.07122(14) 0.9436(2) 0.0326(6) Uani 1 1 d . . .
O1 O 0.0991(3) 0.07061(14) 0.64679(18) 0.0386(6) Uani 1 1 d . . .
H1O H 0.058(4) 0.093(2) 0.607(3) 0.046 Uiso 1 1 d . . .
H2O H 0.161(4) 0.080(2) 0.633(3) 0.046 Uiso 1 1 d . . .
O2 O 0.0102(3) 0.11667(14) 0.98349(18) 0.0483(6) Uani 1 1 d . . .
O3 O 0.1245(2) 0.02488(14) 0.99381(17) 0.0415(6) Uani 1 1 d . . .
O4 O 0.6962(5) 0.1557(2) -0.0278(3) 0.0976(14) Uani 1 1 d . . .
O5 O 0.6527(6) 0.2751(2) -0.0532(3) 0.1184(17) Uani 1 1 d . . .
O6 O 0.6628(7) 0.2313(3) 0.1012(4) 0.153(2) Uani 1 1 d . . .
O7 O 0.8355(5) 0.2394(4) 0.0257(7) 0.203(4) Uani 1 1 d . . .
O8 O 0.2117(5) 0.3638(4) 0.9292(8) 0.239(5) Uani 1 1 d . . .
O9 O 0.0043(4) 0.3767(3) 0.8903(5) 0.131(2) Uani 1 1 d . . .
O10 O 0.0960(6) 0.4344(3) 1.0249(3) 0.1252(19) Uani 1 1 d . . .
O11 O 0.1395(9) 0.4677(4) 0.8796(5) 0.217(4) Uani 1 1 d . . .
O12 O 0.9546(3) 0.13901(19) 0.5131(2) 0.0668(9) Uani 1 1 d . . .
O13 O 0.1793(3) 0.6080(2) 0.9172(2) 0.0693(9) Uani 1 1 d . . .

loop_
_atom_site_aniso_label
_atom_site_aniso_U_11
_atom_site_aniso_U_22
_atom_site_aniso_U_33
_atom_site_aniso_U_23
_atom_site_aniso_U_13
_atom_site_aniso_U_12
Rh1 0.02483(13) 0.02928(14) 0.02626(13) -0.00148(9) 0.00419(8) -0.00099(9)
C1 0.0388(19) 0.0334(18) 0.051(2) -0.0099(15) 0.0056(15) 0.0004(14)
C2 0.0363(18) 0.0334(17) 0.049(2) 0.0016(15) 0.0028(15) 0.0062(14)
C3 0.0292(16) 0.049(2) 0.0389(18) 0.0005(15) 0.0018(13) 0.0002(14)
C4 0.0305(18) 0.072(3) 0.069(3) 0.006(2) -0.0003(17) 0.0114(19)
C5 0.0281(16) 0.061(2) 0.0429(19) 0.0018(17) 0.0049(14) -0.0095(16)
C6 0.0364(17) 0.0441(19) 0.0384(18) -0.0008(15) 0.0014(14) -0.0105(15)
C7 0.051(2) 0.056(2) 0.061(3) 0.003(2) 0.0046(19) -0.024(2)
C8 0.050(2) 0.054(2) 0.0402(19) -0.0036(17) -0.0024(16) -0.0145(18)
C9 0.052(2) 0.0312(18) 0.054(2) -0.0019(16) 0.0020(17) -0.0030(15)
C10 0.049(2) 0.0325(17) 0.051(2) 0.0025(16) -0.0017(16) 0.0048(15)
C11 0.0295(16) 0.048(2) 0.0339(17) -0.0037(14) 0.0036(13) 0.0026(14)
C12 0.041(2) 0.065(3) 0.051(2) -0.002(2) 0.0018(17) 0.0138(19)
C13 0.0272(16) 0.052(2) 0.0416(19) -0.0058(16) 0.0044(13) -0.0030(15)
C14 0.0313(16) 0.0416(19) 0.0386(18) -0.0069(14) -0.0006(13) -0.0088(14)
C15 0.051(2) 0.054(2) 0.041(2) -0.0151(17) -0.0005(16) -0.0027(18)
C16 0.041(2) 0.052(2) 0.066(3) -0.005(2) 0.0030(18) -0.0166(18)
Cl1 0.0543(6) 0.0624(6) 0.0494(5) -0.0096(5) -0.0022(4) 0.0118(5)
Cl2 0.0505(6) 0.0563(6) 0.0695(7) -0.0108(5) 0.0097(5) -0.0028(5)
N1 0.0309(13) 0.0330(14) 0.0328(14) -0.0041(11) 0.0031(11) -0.0016(11)
N2 0.0282(13) 0.0377(15) 0.0341(14) 0.0006(12) 0.0037(11) 0.0022(11)
N3 0.0365(15) 0.0351(14) 0.0335(14) -0.0003(12) 0.0010(11) -0.0065(12)
N4 0.0323(14) 0.0360(15) 0.0335(14) -0.0025(12) 0.0033(11) 0.0035(11)
N5 0.0302(13) 0.0363(14) 0.0316(14) -0.0024(11) 0.0038(11) -0.0056(11)
O1 0.0343(13) 0.0522(15) 0.0299(12) 0.0030(10) 0.0057(10) 0.0031(12)
O2 0.0610(16) 0.0501(16) 0.0352(13) -0.0077(11) 0.0137(12) 0.0087(13)
O3 0.0401(13) 0.0510(15) 0.0336(12) 0.0090(11) 0.0037(10) -0.0004(11)
O4 0.160(4) 0.058(2) 0.071(2) -0.0117(18) -0.018(2) 0.002(2)
O5 0.172(5) 0.084(3) 0.095(3) 0.002(2) -0.019(3) 0.039(3)
O6 0.240(7) 0.135(5) 0.094(4) -0.009(3) 0.081(4) 0.036(5)
O7 0.068(3) 0.160(6) 0.379(12) -0.113(7) -0.005(5) 0.013(4)
O8 0.086(4) 0.178(6) 0.439(13) -0.201(8) -0.084(5) 0.052(4)
O9 0.070(3) 0.117(4) 0.200(6) -0.039(4) -0.031(3) -0.004(3)
O10 0.142(5) 0.165(5) 0.068(3) -0.022(3) 0.007(3) 0.017(4)
O11 0.370(12) 0.173(6) 0.122(5) 0.002(4) 0.115(7) -0.125(7)
O12 0.0577(18) 0.084(2) 0.0588(19) 0.0256(17) 0.0011(14) 0.0024(16)
O13 0.0537(18) 0.097(3) 0.0594(19) -0.0091(18) 0.0174(15) -0.0004(18)

loop_
_atom_type_symbol
_atom_type_description
_atom_type_scat_dispersion_real
_atom_type_scat_dispersion_imag
_atom_type_scat_source
C C 0.0033 0.0016 'International Tables Vol C Tables 4.2.6.8 and 6.1.1.4'
H H 0.0000 0.0000 'International Tables Vol C Tables 4.2.6.8 and 6.1.1.4'
N N 0.0061 0.0033 'International Tables Vol C Tables 4.2.6.8 and 6.1.1.4'
O O 0.0106 0.0060 'International Tables Vol C Tables 4.2.6.8 and 6.1.1.4'
Cl Cl 0.1484 0.1585 'International Tables Vol C Tables 4.2.6.8 and 6.1.1.4'
Rh Rh -1.1178 0.9187 'International Tables Vol C Tables 4.2.6.8 and 6.1.1.4'

loop_
_geom_angle_atom_site_label_1
_geom_angle_atom_site_label_2
_geom_angle_atom_site_label_3
_geom_angle
_geom_angle_site_symmetry_1
_geom_angle_site_symmetry_3
_geom_angle_publ_flag
N5 Rh1 N2 93.99(11) . . ?
N5 Rh1 N4 88.03(11) . . ?
N2 Rh1 N4 177.95(11) . . ?
N5 Rh1 N3 94.28(11) . . ?
N2 Rh1 N3 94.88(11) . . ?
N4 Rh1 N3 84.60(11) . . ?
N5 Rh1 N1 87.47(11) . . ?
N2 Rh1 N1 84.48(11) . . ?
N4 Rh1 N1 95.97(11) . . ?
N3 Rh1 N1 178.18(11) . . ?
N5 Rh1 O1 178.81(11) . . ?
N2 Rh1 O1 84.86(11) . . ?
N4 Rh1 O1 93.12(11) . . ?
N3 Rh1 O1 85.52(11) . . ?
N1 Rh1 O1 92.71(11) . . ?
N1 C1 C2 109.0(3) . . ?
N1 C1 H1A 109.9 . . ?
C2 C1 H1A 109.9 . . ?
N1 C1 H1B 109.9 . . ?
C2 C1 H1B 109.9 . . ?
H1A C1 H1B 108.3 . . ?
N2 C2 C1 107.4(3) . . ?
N2 C2 H2A 110.2 . . ?
C1 C2 H2A 110.2 . . ?
N2 C2 H2B 110.2 . . ?
C1 C2 H2B 110.2 . . ?
H2A C2 H2B 108.5 . . ?
N2 C3 C4 110.9(3) . . ?
N2 C3 C5 109.3(3) . . ?
C4 C3 C5 110.7(3) . . ?
N2 C3 H3 108.6 . . ?
C4 C3 H3 108.6 . . ?
C5 C3 H3 108.6 . . ?
C3 C4 H4A 109.5 . . ?
C3 C4 H4B 109.5 . . ?
H4A C4 H4B 109.5 . . ?
C3 C4 H4C 109.5 . . ?
H4A C4 H4C 109.5 . . ?
H4B C4 H4C 109.5 . . ?
C6 C5 C3 120.2(3) . . ?
C6 C5 H5A 107.3 . . ?
C3 C5 H5A 107.3 . . ?
C6 C5 H5B 107.3 . . ?
C3 C5 H5B 107.3 . . ?
H5A C5 H5B 106.9 . . ?
C5 C6 C8 111.5(3) . . ?
C5 C6 N3 109.3(3) . . ?
C8 C6 N3 111.7(3) . . ?
C5 C6 C7 107.5(3) . . ?
C8 C6 C7 109.8(3) . . ?
N3 C6 C7 106.9(3) . . ?
C6 C7 H7A 109.5 . . ?
C6 C7 H7B 109.5 . . ?
H7A C7 H7B 109.5 . . ?
C6 C7 H7C 109.5 . . ?
H7A C7 H7C 109.5 . . ?
H7B C7 H7C 109.5 . . ?
C6 C8 H8A 109.5 . . ?
C6 C8 H8B 109.5 . . ?
H8A C8 H8B 109.5 . . ?
C6 C8 H8C 109.5 . . ?
H8A C8 H8C 109.5 . . ?
H8B C8 H8C 109.5 . . ?
N3 C9 C10 108.5(3) . . ?
N3 C9 H9A 110.0 . . ?
C10 C9 H9A 110.0 . . ?
N3 C9 H9B 110.0 . . ?
C10 C9 H9B 110.0 . . ?
H9A C9 H9B 108.4 . . ?
N4 C10 C9 108.6(3) . . ?
N4 C10 H10A 110.0 . . ?
C9 C10 H10A 110.0 . . ?
N4 C10 H10B 110.0 . . ?
C9 C10 H10B 110.0 . . ?
H10A C10 H10B 108.4 . . ?
N4 C11 C12 111.3(3) . . ?
N4 C11 C13 108.9(3) . . ?
C12 C11 C13 111.6(3) . . ?
N4 C11 H11 108.4 . . ?
C12 C11 H11 108.4 . . ?
C13 C11 H11 108.4 . . ?
C11 C12 H12A 109.5 . . ?
C11 C12 H12B 109.5 . . ?
H12A C12 H12B 109.5 . . ?
C11 C12 H12C 109.5 . . ?
H12A C12 H12C 109.5 . . ?
H12B C12 H12C 109.5 . . ?
C14 C13 C11 118.9(3) . . ?
C14 C13 H13A 107.6 . . ?
C11 C13 H13A 107.6 . . ?
C14 C13 H13B 107.6 . . ?
C11 C13 H13B 107.6 . . ?
H13A C13 H13B 107.0 . . ?
C15 C14 C13 111.7(3) . . ?
C15 C14 N1 112.3(3) . . ?
C13 C14 N1 108.1(3) . . ?
C15 C14 C16 108.6(3) . . ?
C13 C14 C16 108.0(3) . . ?
N1 C14 C16 108.0(3) . . ?
C14 C15 H15A 109.5 . . ?
C14 C15 H15B 109.5 . . ?
H15A C15 H15B 109.5 . . ?
C14 C15 H15C 109.5 . . ?
H15A C15 H15C 109.5 . . ?
H15B C15 H15C 109.5 . . ?
C14 C16 H16A 109.5 . . ?
C14 C16 H16B 109.5 . . ?
H16A C16 H16B 109.5 . . ?
C14 C16 H16C 109.5 . . ?
H16A C16 H16C 109.5 . . ?
H16B C16 H16C 109.5 . . ?
O7 Cl1 O6 105.8(5) . . ?
O7 Cl1 O5 109.7(5) . . ?
O6 Cl1 O5 108.4(3) . . ?
O7 Cl1 O4 109.7(3) . . ?
O6 Cl1 O4 112.2(3) . . ?
O5 Cl1 O4 110.8(3) . . ?
O8 Cl2 O11 107.8(6) . . ?
O8 Cl2 O9 109.5(3) . . ?
O11 Cl2 O9 110.1(5) . . ?
O8 Cl2 O10 113.0(5) . . ?
O11 Cl2 O10 103.6(4) . . ?
O9 Cl2 O10 112.5(4) . . ?
C1 N1 C14 114.8(3) . . ?
C1 N1 Rh1 105.5(2) . . ?
C14 N1 Rh1 120.5(2) . . ?
C1 N1 H1N 102(3) . . ?
C14 N1 H1N 105(3) . . ?
Rh1 N1 H1N 107(3) . . ?
C2 N2 C3 115.3(3) . . ?
C2 N2 Rh1 107.8(2) . . ?
C3 N2 Rh1 115.9(2) . . ?
C2 N2 H2N 103(3) . . ?
C3 N2 H2N 106(3) . . ?
Rh1 N2 H2N 108(3) . . ?
C9 N3 C6 115.7(3) . . ?
C9 N3 Rh1 106.9(2) . . ?
C6 N3 Rh1 121.0(2) . . ?
C9 N3 H3N 102(3) . . ?
C6 N3 H3N 105(3) . . ?
Rh1 N3 H3N 103(3) . . ?
C10 N4 C11 114.7(3) . . ?
C10 N4 Rh1 106.7(2) . . ?
C11 N4 Rh1 115.4(2) . . ?
C10 N4 H4N 106(3) . . ?
C11 N4 H4N 110(3) . . ?
Rh1 N4 H4N 104(3) . . ?
O3 N5 O2 119.2(3) . . ?
O3 N5 Rh1 120.0(2) . . ?
O2 N5 Rh1 120.8(2) . . ?
Rh1 O1 H1O 126(3) . . ?
Rh1 O1 H2O 114(4) . . ?
H1O O1 H2O 98(5) . . ?

loop_
_geom_bond_atom_site_label_1
_geom_bond_atom_site_label_2
_geom_bond_distance
_geom_bond_site_symmetry_2
_geom_bond_publ_flag
Rh1 N5 1.988(3) . ?
Rh1 N2 2.075(3) . ?
Rh1 N4 2.074(3) . ?
Rh1 N3 2.078(3) . ?
Rh1 N1 2.098(3) . ?
Rh1 O1 2.124(3) . ?
C1 N1 1.491(4) . ?
C1 C2 1.523(5) . ?
C1 H1A 0.9700 . ?
C1 H1B 0.9700 . ?
C2 N2 1.497(4) . ?
C2 H2A 0.9700 . ?
C2 H2B 0.9700 . ?
C3 N2 1.498(4) . ?
C3 C4 1.534(5) . ?
C3 C5 1.535(5) . ?
C3 H3 0.9800 . ?
C4 H4A 0.9600 . ?
C4 H4B 0.9600 . ?
C4 H4C 0.9600 . ?
C5 C6 1.532(5) . ?
C5 H5A 0.9700 . ?
C5 H5B 0.9700 . ?
C6 C8 1.531(5) . ?
C6 N3 1.527(4) . ?
C6 C7 1.541(5) . ?
C7 H7A 0.9600 . ?
C7 H7B 0.9600 . ?
C7 H7C 0.9600 . ?
C8 H8A 0.9600 . ?
C8 H8B 0.9600 . ?
C8 H8C 0.9600 . ?
C9 N3 1.486(5) . ?
C9 C10 1.514(5) . ?
C9 H9A 0.9700 . ?
C9 H9B 0.9700 . ?
C10 N4 1.493(5) . ?
C10 H10A 0.9700 . ?
C10 H10B 0.9700 . ?
C11 N4 1.496(4) . ?
C11 C12 1.525(5) . ?
C11 C13 1.536(5) . ?
C11 H11 0.9800 . ?
C12 H12A 0.9600 . ?
C12 H12B 0.9600 . ?
C12 H12C 0.9600 . ?
C13 C14 1.539(5) . ?
C13 H13A 0.9700 . ?
C13 H13B 0.9700 . ?
C14 C15 1.524(5) . ?
C14 N1 1.527(4) . ?
C14 C16 1.539(5) . ?
C15 H15A 0.9600 . ?
C15 H15B 0.9600 . ?
C15 H15C 0.9600 . ?
C16 H16A 0.9600 . ?
C16 H16B 0.9600 . ?
C16 H16C 0.9600 . ?
Cl1 O7 1.344(5) . ?
Cl1 O6 1.384(5) . ?
Cl1 O5 1.422(4) . ?
Cl1 O4 1.424(4) . ?
Cl2 O8 1.363(5) . ?
Cl2 O11 1.377(6) . ?
Cl2 O9 1.384(4) . ?
Cl2 O10 1.392(5) . ?
N1 H1N 0.92(4) . ?
N2 H2N 0.82(4) . ?
N3 H3N 0.90(4) . ?
N4 H4N 0.83(4) . ?
N5 O3 1.233(4) . ?
N5 O2 1.235(4) . ?
O1 H1O 0.80(4) . ?
O1 H2O 0.72(4) . ?
